data_2228206
loop_
_publ_author_name
'Engelbrecht, Ilana'
'Visser, Hendrik G.'
'Roodt, Andreas'

_publ_section_title
;
 <i>N</i>,<i>N</i>-Bis(diphenylphosphanyl)cyclopentanamine
;
_journal_coeditor_code BG2375
_journal_issue 12
_journal_name_full 'Acta Crystallographica Section E'
_journal_page_first o3322
_journal_page_last o3323
_journal_paper_doi 10.1107/S1600536810048907
_journal_volume 66
_journal_year 2010
_chemical_formula_iupac 'C29 H29 N P2'
_chemical_formula_moiety 'C29 H29 N P2'
_chemical_formula_sum 'C29 H29 N P2'
_chemical_formula_weight 453.47
_chemical_name_systematic
;
<i>N</i>,<i>N</i>-Bis(diphenylphosphanyl)cyclopentanamine
;
_space_group_IT_number 2
_symmetry_cell_setting triclinic
_symmetry_space_group_name_Hall '-P 1'
_symmetry_space_group_name_H-M 'P -1'
_atom_sites_solution_hydrogens geom
_atom_sites_solution_primary direct
_atom_sites_solution_secondary difmap
_audit_creation_method 'WinGX routine CIF_UPDATE'
_cell_angle_alpha 97.144(4)
_cell_angle_beta 101.261(5)
_cell_angle_gamma 99.707(5)
_cell_formula_units_Z 2
_cell_length_a 8.803(5)
_cell_length_b 11.166(4)
_cell_length_c 12.685(5)
_cell_measurement_reflns_used 2872
_cell_measurement_temperature 100(2)
_cell_measurement_theta_max 28.00
_cell_measurement_theta_min 2.70
_cell_volume 1189.3(9)
_computing_cell_refinement 'SAINT-Plus (Bruker, 2004)'
_computing_data_collection 'APEX2 (Bruker, 2010)'
_computing_data_reduction 'SAINT-Plus (Bruker, 2004)'
_computing_molecular_graphics 'DIAMOND (Brandenburg & Putz, 2005)'
_computing_publication_material 'WinGX (Farrugia, 1999)'
_computing_structure_refinement 'SHELXL97 (Sheldrick, 2008)'
_computing_structure_solution 'SHELXS97 (Sheldrick, 2008)'
_diffrn_ambient_temperature 100(2)
_diffrn_measured_fraction_theta_full 0.987
_diffrn_measured_fraction_theta_max 0.987
_diffrn_measurement_device_type
;
Bruker X8 APEXII 4K Kappa CCD
;
_diffrn_measurement_method '\w and \f'
_diffrn_radiation_monochromator graphite
_diffrn_radiation_source 'fine-focus sealed tube'
_diffrn_radiation_type MoK\a
_diffrn_radiation_wavelength 0.71073
_diffrn_reflns_av_R_equivalents 0.0352
_diffrn_reflns_limit_h_max 11
_diffrn_reflns_limit_h_min -11
_diffrn_reflns_limit_k_max 14
_diffrn_reflns_limit_k_min -14
_diffrn_reflns_limit_l_max 16
_diffrn_reflns_limit_l_min -16
_diffrn_reflns_number 12794
_diffrn_reflns_theta_full 28.27
_diffrn_reflns_theta_max 28.27
_diffrn_reflns_theta_min 3.09
_exptl_absorpt_coefficient_mu 0.2
_exptl_absorpt_correction_T_max 0.9834
_exptl_absorpt_correction_T_min 0.9627
_exptl_absorpt_correction_type multi-scan
_exptl_absorpt_process_details '(SADABS; Bruker, 2004)'
_exptl_crystal_colour white
_exptl_crystal_density_diffrn 1.266
_exptl_crystal_density_method 'not measured'
_exptl_crystal_description cuboid
_exptl_crystal_F_000 480
_exptl_crystal_size_max 0.19
_exptl_crystal_size_mid 0.13
_exptl_crystal_size_min 0.08
_refine_diff_density_max 0.344
_refine_diff_density_min -0.329
_refine_ls_extinction_method none
_refine_ls_goodness_of_fit_ref 1.055
_refine_ls_hydrogen_treatment constr
_refine_ls_matrix_type full
_refine_ls_number_parameters 293
_refine_ls_number_reflns 5817
_refine_ls_number_restraints 0
_refine_ls_restrained_S_all 1.055
_refine_ls_R_factor_all 0.0674
_refine_ls_R_factor_gt 0.0445
_refine_ls_shift/su_max 0.015
_refine_ls_shift/su_mean 0.002
_refine_ls_structure_factor_coef Fsqd
_refine_ls_weighting_details 'calc w=1/[\s^2^(Fo^2^)+(0.0343P)^2^+0.5079P] where P=(Fo^2^+2Fc^2^)/3'
_refine_ls_weighting_scheme calc
_refine_ls_wR_factor_ref 0.1057
_reflns_number_gt 4333
_reflns_number_total 5817
_reflns_threshold_expression I>2\s(I)
_cod_data_source_file bg2375.cif
_cod_data_source_block I
_cod_original_cell_volume 1189.3(10)
_cod_database_code 2228206
_cod_database_fobs_code 2228206

loop_
_symmetry_equiv_pos_as_xyz
'x, y, z'
'-x, -y, -z'

loop_
_atom_site_type_symbol
_atom_site_label
_atom_site_fract_x
_atom_site_fract_y
_atom_site_fract_z
_atom_site_U_iso_or_equiv
_atom_site_adp_type
_atom_site_calc_flag
_atom_site_refinement_flags
_atom_site_occupancy
_atom_site_disorder_assembly
_atom_site_disorder_group
C C1 0.91678(19) 0.34252(17) 0.75151(15) 0.0160(4) Uani d . 1 . .
H H1 0.9698 0.278 0.7211 0.019 Uiso calc R 1 A 1
C C2 0.9126(2) 0.44037(18) 0.67528(16) 0.0198(4) Uani d . 1 C .
H H2A 0.9168 0.4043 0.6008 0.024 Uiso calc R 1 B 1
H H2B 0.8154 0.4746 0.6716 0.024 Uiso calc R 1 B 1
C C3A 1.0595(2) 0.5401(2) 0.72654(18) 0.0283(5) Uani d P 0.822(4) C 1
H H3A1 1.0467 0.6203 0.7042 0.034 Uiso calc PR 0.822(4) C 1
H H3A2 1.1549 0.5173 0.706 0.034 Uiso calc PR 0.822(4) C 1
C C4A 1.0695(3) 0.5448(2) 0.8501(2) 0.0252(6) Uani d P 0.822(4) C 1
H H4A1 1.1775 0.5823 0.8926 0.03 Uiso calc PR 0.822(4) C 1
H H4A2 0.9939 0.5922 0.8748 0.03 Uiso calc PR 0.822(4) C 1
C C5A 1.0262(2) 0.41072(18) 0.86124(16) 0.0222(4) Uani d P 0.822(4) C 1
H H5A1 0.9707 0.4024 0.9215 0.027 Uiso calc PR 0.822(4) C 1
H H5A2 1.1226 0.3755 0.8771 0.027 Uiso calc PR 0.822(4) C 1
C C3B 1.0595(2) 0.5401(2) 0.72654(18) 0.0283(5) Uani d P 0.178(4) C 2
H H3B1 1.1228 0.5556 0.6714 0.034 Uiso calc PR 0.178(4) C 2
H H3B2 1.0268 0.6177 0.7509 0.034 Uiso calc PR 0.178(4) C 2
C C4B 1.1460(13) 0.5064(11) 0.8099(10) 0.0252(6) Uani d P 0.178(4) C 2
H H4B1 1.1998 0.5793 0.8655 0.03 Uiso calc PR 0.178(4) C 2
H H4B2 1.2274 0.4649 0.7861 0.03 Uiso calc PR 0.178(4) C 2
C C5B 1.0262(2) 0.41072(18) 0.86124(16) 0.0222(4) Uani d P 0.178(4) C 2
H H5B1 1.0822 0.3549 0.9018 0.027 Uiso calc PR 0.178(4) C 2
H H5B2 0.9686 0.4545 0.9082 0.027 Uiso calc PR 0.178(4) C 2
C C11 0.7060(2) 0.13812(17) 0.55819(15) 0.0155(4) Uani d . 1 C .
C C12 0.6196(2) 0.20991(19) 0.49657(16) 0.0222(4) Uani d . 1 . .
H H12 0.5488 0.2514 0.5273 0.027 Uiso calc R 1 . .
C C13 0.6355(2) 0.22151(19) 0.39194(16) 0.0222(4) Uani d . 1 . .
H H13 0.5776 0.2722 0.3521 0.027 Uiso calc R 1 . .
C C14 0.7355(2) 0.15971(18) 0.34479(16) 0.0193(4) Uani d . 1 . .
H H14 0.7461 0.1676 0.2727 0.023 Uiso calc R 1 . .
C C15 0.8197(2) 0.08648(19) 0.40339(16) 0.0228(4) Uani d . 1 . .
H H15 0.8877 0.0431 0.3713 0.027 Uiso calc R 1 . .
C C16 0.8051(2) 0.07612(18) 0.50916(16) 0.0191(4) Uani d . 1 . .
H H16 0.8639 0.0258 0.5487 0.023 Uiso calc R 1 . .
C C21 0.8152(2) 0.03788(17) 0.74897(15) 0.0164(4) Uani d . 1 C .
C C22 0.7770(2) -0.08818(18) 0.70735(16) 0.0199(4) Uani d . 1 . .
H H22 0.688 -0.1188 0.6487 0.024 Uiso calc R 1 . .
C C23 0.8659(2) -0.16896(18) 0.74967(16) 0.0218(4) Uani d . 1 . .
H H23 0.8371 -0.2543 0.7205 0.026 Uiso calc R 1 . .
C C24 0.9970(2) -0.12568(19) 0.83469(16) 0.0227(4) Uani d . 1 . .
H H24 1.058 -0.1811 0.8642 0.027 Uiso calc R 1 . .
C C25 1.0383(2) -0.00127(19) 0.87619(17) 0.0239(4) Uani d . 1 . .
H H25 1.1293 0.029 0.9334 0.029 Uiso calc R 1 . .
C C26 0.9474(2) 0.08001(18) 0.83467(16) 0.0206(4) Uani d . 1 . .
H H26 0.9757 0.165 0.865 0.025 Uiso calc R 1 . .
C C31 0.4685(2) 0.35868(17) 0.71326(15) 0.0157(4) Uani d . 1 C .
C C32 0.4624(2) 0.45295(19) 0.65030(16) 0.0204(4) Uani d . 1 . .
H H32 0.5452 0.5236 0.6677 0.024 Uiso calc R 1 . .
C C33 0.3364(2) 0.4442(2) 0.56256(17) 0.0253(5) Uani d . 1 . .
H H33 0.3344 0.5081 0.5197 0.03 Uiso calc R 1 . .
C C34 0.2143(2) 0.3431(2) 0.53752(16) 0.0246(5) Uani d . 1 . .
H H34 0.1288 0.337 0.4771 0.03 Uiso calc R 1 . .
C C35 0.2165(2) 0.24971(19) 0.60091(16) 0.0227(4) Uani d . 1 . .
H H35 0.1317 0.1805 0.5843 0.027 Uiso calc R 1 . .
C C36 0.3429(2) 0.25774(18) 0.68856(16) 0.0191(4) Uani d . 1 . .
H H36 0.3436 0.1941 0.7318 0.023 Uiso calc R 1 . .
C C41 0.5704(2) 0.29021(17) 0.91837(15) 0.0163(4) Uani d . 1 C .
C C42 0.4502(2) 0.33272(19) 0.96094(16) 0.0207(4) Uani d . 1 . .
H H42 0.4064 0.3973 0.9326 0.025 Uiso calc R 1 . .
C C43 0.3941(2) 0.2821(2) 1.04375(17) 0.0257(5) Uani d . 1 . .
H H43 0.312 0.3116 1.0713 0.031 Uiso calc R 1 . .
C C44 0.4581(2) 0.1883(2) 1.08629(16) 0.0246(4) Uani d . 1 . .
H H44 0.4195 0.1529 1.1427 0.03 Uiso calc R 1 . .
C C45 0.5785(2) 0.14650(19) 1.04613(16) 0.0220(4) Uani d . 1 . .
H H45 0.6231 0.0828 1.0756 0.026 Uiso calc R 1 . .
C C46 0.6347(2) 0.19717(18) 0.96279(15) 0.0184(4) Uani d . 1 . .
H H46 0.7175 0.168 0.9361 0.022 Uiso calc R 1 . .
N N1 0.75799(16) 0.27932(14) 0.76314(12) 0.0155(3) Uani d . 1 C .
P P1 0.67417(5) 0.13242(5) 0.69726(4) 0.01549(12) Uani d . 1 . .
P P2 0.64933(5) 0.37383(5) 0.81951(4) 0.01544(12) Uani d . 1 . .

loop_
_atom_site_aniso_label
_atom_site_aniso_U_11
_atom_site_aniso_U_22
_atom_site_aniso_U_33
_atom_site_aniso_U_12
_atom_site_aniso_U_13
_atom_site_aniso_U_23
C1 0.0132(8) 0.0182(10) 0.0159(10) 0.0018(7) 0.0040(7) 0.0010(8)
C2 0.0180(8) 0.0241(11) 0.0195(10) 0.0056(8) 0.0058(8) 0.0071(8)
C3A 0.0296(11) 0.0227(12) 0.0311(13) -0.0010(9) 0.0105(9) 0.0010(10)
C4A 0.0254(12) 0.0214(14) 0.0251(14) -0.0007(10) 0.0044(10) -0.0016(11)
C5A 0.0175(9) 0.0259(12) 0.0199(11) 0.0022(8) 0.0009(8) -0.0006(9)
C3B 0.0296(11) 0.0227(12) 0.0311(13) -0.0010(9) 0.0105(9) 0.0010(10)
C4B 0.0254(12) 0.0214(14) 0.0251(14) -0.0007(10) 0.0044(10) -0.0016(11)
C5B 0.0175(9) 0.0259(12) 0.0199(11) 0.0022(8) 0.0009(8) -0.0006(9)
C11 0.0151(8) 0.0143(9) 0.0138(9) -0.0017(7) 0.0014(7) -0.0009(7)
C12 0.0241(9) 0.0267(12) 0.0176(11) 0.0114(8) 0.0041(8) 0.0019(9)
C13 0.0274(10) 0.0220(11) 0.0167(10) 0.0080(8) 0.0000(8) 0.0045(8)
C14 0.0207(9) 0.0220(11) 0.0127(10) -0.0017(8) 0.0026(7) 0.0034(8)
C15 0.0233(9) 0.0285(12) 0.0206(11) 0.0085(9) 0.0095(8) 0.0067(9)
C16 0.0193(9) 0.0230(11) 0.0166(10) 0.0066(8) 0.0042(8) 0.0058(8)
C21 0.0194(8) 0.0189(10) 0.0141(10) 0.0055(8) 0.0078(7) 0.0055(8)
C22 0.0227(9) 0.0192(10) 0.0173(10) 0.0018(8) 0.0060(8) 0.0022(8)
C23 0.0304(10) 0.0160(10) 0.0224(11) 0.0056(8) 0.0124(9) 0.0036(8)
C24 0.0295(10) 0.0242(11) 0.0202(11) 0.0129(9) 0.0101(9) 0.0082(9)
C25 0.0279(10) 0.0267(12) 0.0170(10) 0.0101(9) 0.0011(8) 0.0024(9)
C26 0.0274(10) 0.0179(10) 0.0169(10) 0.0068(8) 0.0043(8) 0.0017(8)
C31 0.0157(8) 0.0190(10) 0.0141(9) 0.0065(7) 0.0051(7) 0.0016(8)
C32 0.0181(9) 0.0226(11) 0.0224(11) 0.0051(8) 0.0074(8) 0.0049(9)
C33 0.0265(10) 0.0344(13) 0.0210(11) 0.0153(9) 0.0079(9) 0.0103(9)
C34 0.0226(9) 0.0375(13) 0.0143(10) 0.0151(9) 0.0010(8) -0.0008(9)
C35 0.0185(9) 0.0248(11) 0.0214(11) 0.0041(8) 0.0009(8) -0.0039(9)
C36 0.0199(9) 0.0191(10) 0.0188(10) 0.0049(8) 0.0053(8) 0.0017(8)
C41 0.0150(8) 0.0184(10) 0.0131(9) 0.0008(7) 0.0018(7) -0.0005(8)
C42 0.0193(9) 0.0260(11) 0.0183(10) 0.0073(8) 0.0053(8) 0.0041(9)
C43 0.0213(9) 0.0368(13) 0.0204(11) 0.0066(9) 0.0085(8) 0.0026(9)
C44 0.0259(10) 0.0309(12) 0.0150(10) -0.0019(9) 0.0065(8) 0.0032(9)
C45 0.0274(10) 0.0204(11) 0.0155(10) 0.0024(8) 0.0008(8) 0.0024(8)
C46 0.0189(9) 0.0198(10) 0.0146(10) 0.0027(8) 0.0024(7) -0.0007(8)
N1 0.0127(7) 0.0162(8) 0.0166(8) 0.0007(6) 0.0042(6) -0.0002(7)
P1 0.0157(2) 0.0163(3) 0.0142(3) 0.00285(19) 0.00334(18) 0.0017(2)
P2 0.0146(2) 0.0171(3) 0.0149(3) 0.00371(19) 0.00380(18) 0.0017(2)

loop_
_atom_type_symbol
_atom_type_description
_atom_type_scat_dispersion_real
_atom_type_scat_dispersion_imag
_atom_type_scat_source
C C 0.0033 0.0016 'International Tables Vol C Tables 4.2.6.8 and 6.1.1.4'
H H 0 0 'International Tables Vol C Tables 4.2.6.8 and 6.1.1.4'
N N 0.0061 0.0033 'International Tables Vol C Tables 4.2.6.8 and 6.1.1.4'
P P 0.1023 0.0942 'International Tables Vol C Tables 4.2.6.8 and 6.1.1.4'

loop_
_geom_angle_atom_site_label_1
_geom_angle_atom_site_label_2
_geom_angle_atom_site_label_3
_geom_angle_site_symmetry_1
_geom_angle_site_symmetry_3
_geom_angle
_geom_angle_publ_flag
N1 C1 C2 . . 114.93(14) ?
N1 C1 C5A . . 113.39(15) ?
C2 C1 C5A . . 105.15(16) ?
N1 C1 H1 . . 107.7 ?
C2 C1 H1 . . 107.7 ?
C5A C1 H1 . . 107.7 ?
C3A C2 C1 . . 104.78(16) ?
C3A C2 H2A . . 110.8 ?
C1 C2 H2A . . 110.8 ?
C3A C2 H2B . . 110.8 ?
C1 C2 H2B . . 110.8 ?
H2A C2 H2B . . 108.9 ?
C2 C3A C4A . . 103.07(17) ?
C2 C3A H3A1 . . 111.1 ?
C4A C3A H3A1 . . 111.1 ?
C2 C3A H3A2 . . 111.1 ?
C4A C3A H3A2 . . 111.1 ?
H3A1 C3A H3A2 . . 109.1 ?
C5A C4A C3A . . 103.38(19) ?
C5A C4A H4A1 . . 111.1 ?
C3A C4A H4A1 . . 111.1 ?
C5A C4A H4A2 . . 111.1 ?
C3A C4A H4A2 . . 111.1 ?
H4A1 C4A H4A2 . . 109.1 ?
C4A C5A C1 . . 107.22(17) ?
C4A C5A H5A1 . . 110.3 ?
C1 C5A H5A1 . . 110.3 ?
C4A C5A H5A2 . . 110.3 ?
C1 C5A H5A2 . . 110.3 ?
H5A1 C5A H5A2 . . 108.5 ?
H4B1 C4B H4B2 . . 108.5 ?
C16 C11 C12 . . 117.63(17) ?
C16 C11 P1 . . 125.95(14) ?
C12 C11 P1 . . 116.41(13) ?
C13 C12 C11 . . 121.19(17) ?
C13 C12 H12 . . 119.4 ?
C11 C12 H12 . . 119.4 ?
C12 C13 C14 . . 120.32(18) ?
C12 C13 H13 . . 119.8 ?
C14 C13 H13 . . 119.8 ?
C15 C14 C13 . . 119.47(18) ?
C15 C14 H14 . . 120.3 ?
C13 C14 H14 . . 120.3 ?
C14 C15 C16 . . 120.17(17) ?
C14 C15 H15 . . 119.9 ?
C16 C15 H15 . . 119.9 ?
C15 C16 C11 . . 121.20(17) ?
C15 C16 H16 . . 119.4 ?
C11 C16 H16 . . 119.4 ?
C26 C21 C22 . . 117.78(17) ?
C26 C21 P1 . . 124.69(15) ?
C22 C21 P1 . . 117.13(14) ?
C23 C22 C21 . . 121.44(19) ?
C23 C22 H22 . . 119.3 ?
C21 C22 H22 . . 119.3 ?
C22 C23 C24 . . 120.10(19) ?
C22 C23 H23 . . 120 ?
C24 C23 H23 . . 120 ?
C25 C24 C23 . . 119.51(18) ?
C25 C24 H24 . . 120.2 ?
C23 C24 H24 . . 120.2 ?
C24 C25 C26 . . 120.43(19) ?
C24 C25 H25 . . 119.8 ?
C26 C25 H25 . . 119.8 ?
C25 C26 C21 . . 120.72(19) ?
C25 C26 H26 . . 119.6 ?
C21 C26 H26 . . 119.6 ?
C36 C31 C32 . . 118.66(17) ?
C36 C31 P2 . . 124.46(14) ?
C32 C31 P2 . . 116.80(14) ?
C33 C32 C31 . . 120.67(19) ?
C33 C32 H32 . . 119.7 ?
C31 C32 H32 . . 119.7 ?
C34 C33 C32 . . 120.24(19) ?
C34 C33 H33 . . 119.9 ?
C32 C33 H33 . . 119.9 ?
C33 C34 C35 . . 119.90(18) ?
C33 C34 H34 . . 120.1 ?
C35 C34 H34 . . 120 ?
C36 C35 C34 . . 120.09(19) ?
C36 C35 H35 . . 120 ?
C34 C35 H35 . . 120 ?
C35 C36 C31 . . 120.40(18) ?
C35 C36 H36 . . 119.8 ?
C31 C36 H36 . . 119.8 ?
C46 C41 C42 . . 118.29(17) ?
C46 C41 P2 . . 123.86(13) ?
C42 C41 P2 . . 117.40(14) ?
C43 C42 C41 . . 121.13(18) ?
C43 C42 H42 . . 119.4 ?
C41 C42 H42 . . 119.4 ?
C42 C43 C44 . . 119.87(18) ?
C42 C43 H43 . . 120.1 ?
C44 C43 H43 . . 120.1 ?
C45 C44 C43 . . 119.67(18) ?
C45 C44 H44 . . 120.2 ?
C43 C44 H44 . . 120.2 ?
C44 C45 C46 . . 120.47(18) ?
C44 C45 H45 . . 119.8 ?
C46 C45 H45 . . 119.8 ?
C41 C46 C45 . . 120.55(17) ?
C41 C46 H46 . . 119.7 ?
C45 C46 H46 . . 119.7 ?
C1 N1 P1 . . 121.43(12) ?
C1 N1 P2 . . 115.22(12) ?
P1 N1 P2 . . 121.76(9) ?
N1 P1 C21 . . 104.70(9) ?
N1 P1 C11 . . 102.52(8) ?
C21 P1 C11 . . 101.65(8) ?
N1 P2 C41 . . 104.71(8) ?
N1 P2 C31 . . 104.59(8) ?
C41 P2 C31 . . 100.62(9) ?

loop_
_geom_bond_atom_site_label_1
_geom_bond_atom_site_label_2
_geom_bond_site_symmetry_2
_geom_bond_distance
_geom_bond_publ_flag
C1 N1 . 1.499(2) ?
C1 C2 . 1.547(3) ?
C1 C5A . 1.553(3) ?
C1 H1 . 1 ?
C2 C3A . 1.530(3) ?
C2 H2A . 0.99 ?
C2 H2B . 0.99 ?
C3A C4A . 1.546(3) ?
C3A H3A1 . 0.99 ?
C3A H3A2 . 0.99 ?
C4A C5A . 1.512(3) ?
C4A H4A1 . 0.99 ?
C4A H4A2 . 0.99 ?
C5A H5A1 . 0.99 ?
C5A H5A2 . 0.99 ?
C4B H4B1 . 0.99 ?
C4B H4B2 . 0.99 ?
C11 C16 . 1.392(2) ?
C11 C12 . 1.400(3) ?
C11 P1 . 1.847(2) ?
C12 C13 . 1.381(3) ?
C12 H12 . 0.95 ?
C13 C14 . 1.384(3) ?
C13 H13 . 0.95 ?
C14 C15 . 1.382(3) ?
C14 H14 . 0.95 ?
C15 C16 . 1.389(3) ?
C15 H15 . 0.95 ?
C16 H16 . 0.95 ?
C21 C26 . 1.397(3) ?
C21 C22 . 1.400(3) ?
C21 P1 . 1.8388(19) ?
C22 C23 . 1.381(3) ?
C22 H22 . 0.95 ?
C23 C24 . 1.388(3) ?
C23 H23 . 0.95 ?
C24 C25 . 1.383(3) ?
C24 H24 . 0.95 ?
C25 C26 . 1.393(3) ?
C25 H25 . 0.95 ?
C26 H26 . 0.95 ?
C31 C36 . 1.396(3) ?
C31 C32 . 1.400(3) ?
C31 P2 . 1.842(2) ?
C32 C33 . 1.390(3) ?
C32 H32 . 0.95 ?
C33 C34 . 1.378(3) ?
C33 H33 . 0.95 ?
C34 C35 . 1.394(3) ?
C34 H34 . 0.95 ?
C35 C36 . 1.393(3) ?
C35 H35 . 0.95 ?
C36 H36 . 0.95 ?
C41 C46 . 1.391(3) ?
C41 C42 . 1.403(2) ?
C41 P2 . 1.8274(19) ?
C42 C43 . 1.387(3) ?
C42 H42 . 0.95 ?
C43 C44 . 1.388(3) ?
C43 H43 . 0.95 ?
C44 C45 . 1.386(3) ?
C44 H44 . 0.95 ?
C45 C46 . 1.393(3) ?
C45 H45 . 0.95 ?
C46 H46 . 0.95 ?
N1 P1 . 1.7157(17) ?
N1 P2 . 1.7205(16) ?

loop_
_geom_hbond_atom_site_label_D
_geom_hbond_atom_site_label_H
_geom_hbond_atom_site_label_A
_geom_hbond_site_symmetry_A
_geom_hbond_distance_DH
_geom_hbond_distance_HA
_geom_hbond_distance_DA
_geom_hbond_angle_DHA
C2 H2B P2 . 0.99 2.82 3.269(2) 108.2
C5A H5A1 P2 . 0.99 2.82 3.202(3) 103.8
C12 H12 Cg1 . 0.95 2.72 3.667(2) 174.4
C3A H3A2 Cg1 1_655 0.99 2.89 3.811(2) 155.4

loop_
_geom_torsion_atom_site_label_1
_geom_torsion_atom_site_label_2
_geom_torsion_atom_site_label_3
_geom_torsion_atom_site_label_4
_geom_torsion_site_symmetry_1
_geom_torsion_site_symmetry_2
_geom_torsion_site_symmetry_3
_geom_torsion_site_symmetry_4
_geom_torsion
_geom_torsion_publ_flag
N1 C1 C2 C3A . . . . 145.49(16) ?
C5A C1 C2 C3A . . . . 20.08(18) ?
C1 C2 C3A C4A . . . . -37.2(2) ?
C2 C3A C4A C5A . . . . 40.1(2) ?
C3A C4A C5A C1 . . . . -27.7(2) ?
N1 C1 C5A C4A . . . . -121.37(17) ?
C2 C1 C5A C4A . . . . 4.99(19) ?
C16 C11 C12 C13 . . . . -1.8(3) ?
P1 C11 C12 C13 . . . . 179.38(16) ?
C11 C12 C13 C14 . . . . 1.4(3) ?
C12 C13 C14 C15 . . . . -0.2(3) ?
C13 C14 C15 C16 . . . . -0.7(3) ?
C14 C15 C16 C11 . . . . 0.3(3) ?
C12 C11 C16 C15 . . . . 0.9(3) ?
P1 C11 C16 C15 . . . . 179.66(15) ?
C26 C21 C22 C23 . . . . 0.5(3) ?
P1 C21 C22 C23 . . . . -172.64(14) ?
C21 C22 C23 C24 . . . . -0.6(3) ?
C22 C23 C24 C25 . . . . -0.3(3) ?
C23 C24 C25 C26 . . . . 1.3(3) ?
C24 C25 C26 C21 . . . . -1.4(3) ?
C22 C21 C26 C25 . . . . 0.5(3) ?
P1 C21 C26 C25 . . . . 173.05(14) ?
C36 C31 C32 C33 . . . . -2.2(3) ?
P2 C31 C32 C33 . . . . 174.66(14) ?
C31 C32 C33 C34 . . . . 1.0(3) ?
C32 C33 C34 C35 . . . . 0.5(3) ?
C33 C34 C35 C36 . . . . -0.9(3) ?
C34 C35 C36 C31 . . . . -0.4(3) ?
C32 C31 C36 C35 . . . . 1.9(3) ?
P2 C31 C36 C35 . . . . -174.75(14) ?
C46 C41 C42 C43 . . . . -1.2(3) ?
P2 C41 C42 C43 . . . . -173.85(16) ?
C41 C42 C43 C44 . . . . 0.5(3) ?
C42 C43 C44 C45 . . . . 0.5(3) ?
C43 C44 C45 C46 . . . . -0.6(3) ?
C42 C41 C46 C45 . . . . 1.1(3) ?
P2 C41 C46 C45 . . . . 173.20(15) ?
C44 C45 C46 C41 . . . . -0.2(3) ?
C2 C1 N1 P1 . . . . 103.43(17) ?
C5A C1 N1 P1 . . . . -135.56(14) ?
C2 C1 N1 P2 . . . . -62.41(19) ?
C5A C1 N1 P2 . . . . 58.59(18) ?
C1 N1 P1 C21 . . . . 59.96(15) ?
P2 N1 P1 C21 . . . . -135.12(10) ?
C1 N1 P1 C11 . . . . -45.82(15) ?
P2 N1 P1 C11 . . . . 119.10(10) ?
C26 C21 P1 N1 . . . . 8.13(17) ?
C22 C21 P1 N1 . . . . -179.28(13) ?
C26 C21 P1 C11 . . . . 114.56(16) ?
C22 C21 P1 C11 . . . . -72.86(15) ?
C16 C11 P1 N1 . . . . 112.33(17) ?
C12 C11 P1 N1 . . . . -68.92(16) ?
C16 C11 P1 C21 . . . . 4.20(19) ?
C12 C11 P1 C21 . . . . -177.05(15) ?
C1 N1 P2 C41 . . . . -135.34(13) ?
P1 N1 P2 C41 . . . . 58.87(12) ?
C1 N1 P2 C31 . . . . 119.28(13) ?
P1 N1 P2 C31 . . . . -46.52(12) ?
C46 C41 P2 N1 . . . . 20.87(18) ?
C42 C41 P2 N1 . . . . -166.95(15) ?
C46 C41 P2 C31 . . . . 129.18(17) ?
C42 C41 P2 C31 . . . . -58.64(17) ?
C36 C31 P2 N1 . . . . 76.55(16) ?
C32 C31 P2 N1 . . . . -100.16(15) ?
C36 C31 P2 C41 . . . . -31.86(17) ?
C32 C31 P2 C41 . . . . 151.43(14) ?
